data_7012091
loop_
_publ_author_name
'Hill, Michael S.'
'Hitchcock, Peter B.'

_publ_section_title
;
 Synthesis of C2 and Cs symmetric zinc complexes supported by
 bis(phosphinimino)methyl ligands and their use in ring opening
 polymerisation catalysis
;
_journal_issue 24
_journal_name_full 'Journal of the Chemical Society, Dalton Transactions'
_journal_page_first 4694
_journal_paper_doi 10.1039/b207358g
_journal_year 2002
_chemical_compound_source 'synthesis as described'
_chemical_formula_moiety '(C79 H74 N2 O2 P2 Si2 Zn1).2(C7 H8)'
_chemical_formula_sum 'C93 H90 N2 O2 P2 Si2 Zn'
_chemical_formula_weight 1451.16
_chemical_name_common '[Zn(OSiPh3)2(MesNPPh2CH2PPh2NMes)].2(toluene)'
_space_group_IT_number 14
_symmetry_cell_setting monoclinic
_symmetry_Int_Tables_number 14
_symmetry_space_group_name_Hall '-P 2yn'
_symmetry_space_group_name_H-M 'P 1 21/n 1'
_atom_sites_solution_hydrogens geom
_atom_sites_solution_primary direct
_atom_sites_solution_secondary difmap
_audit_conform_dict_location ftp://ftp.iucr.org/pub/cif_core.dic
_audit_conform_dict_name cif_core.dic
_audit_conform_dict_version 2.2
_audit_creation_date 2002-01-08T09:58:44-00:00
_audit_creation_method 'WinGX routine CIF_UPDATE'
_cell_angle_alpha 90
_cell_angle_beta 101.2890
_cell_angle_gamma 90
_cell_formula_units_Z 4
_cell_length_a 12.7106(3)
_cell_length_b 21.5304(4)
_cell_length_c 29.7106(8)
_cell_measurement_reflns_used 22185
_cell_measurement_temperature 173(2)
_cell_measurement_theta_max 22.986
_cell_measurement_theta_min 4.076
_cell_measurement_wavelength 0.71073
_cell_volume 7973.4(3)
_computing_cell_refinement 'HKL Scalepack (Otwinowski & Minor 1997)'
_computing_data_reduction 'HKL Denzo and Scalepack (Otwinowski & Minor 1997)'
_computing_molecular_graphics 'Ortep-3 for Windows (Farrugia, 1997)'
_computing_publication_material 'WinGX publication routines (Farrugia, 1999)'
_computing_structure_refinement 'SHELXL-97 (Sheldrick, 1997)'
_computing_structure_solution 'SHELXS-97 (Sheldrick, 1997)'
_diffrn_ambient_temperature 173(2)
_diffrn_measured_fraction_theta_full 0.992
_diffrn_measured_fraction_theta_max 0.992
_diffrn_measurement_device KappaCCD
_diffrn_measurement_method CCD
_diffrn_radiation_monochromator graphite
_diffrn_radiation_probe x-ray
_diffrn_radiation_type MoK\a
_diffrn_radiation_wavelength 0.71073
_diffrn_reflns_av_R_equivalents 0.0718
_diffrn_reflns_av_unetI/netI 0.0753
_diffrn_reflns_limit_h_max 12
_diffrn_reflns_limit_h_min -13
_diffrn_reflns_limit_k_max 23
_diffrn_reflns_limit_k_min -23
_diffrn_reflns_limit_l_max 29
_diffrn_reflns_limit_l_min -32
_diffrn_reflns_number 33679
_diffrn_reflns_theta_full 22.99
_diffrn_reflns_theta_max 22.99
_diffrn_reflns_theta_min 4.1
_exptl_absorpt_coefficient_mu 0.428
_exptl_absorpt_correction_T_max 0.949
_exptl_absorpt_correction_T_min 0.885
_exptl_absorpt_correction_type multi-scan
_exptl_absorpt_process_details
;
[c.f. r.h. blessing, acta cryst. (1995), a51, 33-38]
;
_exptl_crystal_colour colourless
_exptl_crystal_density_diffrn 1.209
_exptl_crystal_density_method 'not measured'
_exptl_crystal_description needle
_exptl_crystal_F_000 3064
_exptl_crystal_size_max 0.4
_exptl_crystal_size_mid 0.15
_exptl_crystal_size_min 0.1
_refine_diff_density_max 0.714
_refine_diff_density_min -0.474
_refine_diff_density_rms 0.068
_refine_ls_extinction_method none
_refine_ls_goodness_of_fit_ref 1.041
_refine_ls_hydrogen_treatment 'riding mode'
_refine_ls_matrix_type full
_refine_ls_number_parameters 883
_refine_ls_number_reflns 10993
_refine_ls_number_restraints 178
_refine_ls_restrained_S_all 1.054
_refine_ls_R_factor_all 0.0923
_refine_ls_R_factor_gt 0.0588
_refine_ls_shift/su_max 0.005
_refine_ls_shift/su_mean 0
_refine_ls_structure_factor_coef Fsqd
_refine_ls_weighting_details 'calc w=1/[\s^2^(Fo^2^)+(0.0659P)^2^+11.2396P] where P=(Fo^2^+2Fc^2^)/3'
_refine_ls_weighting_scheme calc
_refine_ls_wR_factor_gt 0.1369
_refine_ls_wR_factor_ref 0.1535
_reflns_number_gt 7871
_reflns_number_total 10993
_reflns_threshold_expression >2sigma(I)
_cod_data_source_file b207358g.txt
_cod_data_source_block msh9-(dec1601)
_cod_original_sg_symbol_H-M P2(1)/n
_cod_database_code 7012091

loop_
_symmetry_equiv_pos_as_xyz
'x, y, z'
'-x+1/2, y+1/2, -z+1/2'
'-x, -y, -z'
'x-1/2, -y-1/2, z-1/2'

loop_
_atom_site_label
_atom_site_type_symbol
_atom_site_fract_x
_atom_site_fract_y
_atom_site_fract_z
_atom_site_U_iso_or_equiv
_atom_site_adp_type
_atom_site_occupancy
_atom_site_symmetry_multiplicity
_atom_site_calc_flag
_atom_site_refinement_flags
_atom_site_disorder_assembly
_atom_site_disorder_group
Zn Zn 0.40248(4) 0.33198(2) 0.332968(16) 0.02225(16) Uani 1 1 d . A 1
P1 P 0.16162(9) 0.28327(5) 0.32634(4) 0.0254(3) Uani 1 1 d . A 1
P2 P 0.21758(9) 0.42012(5) 0.36602(4) 0.0244(3) Uani 1 1 d . A 1
Si1 Si 0.49929(10) 0.34611(5) 0.23311(4) 0.0273(3) Uani 1 1 d . A 1
Si2 Si 0.61701(10) 0.29533(5) 0.41938(4) 0.0268(3) Uani 1 1 d . A 1
O1 O 0.4425(2) 0.34870(13) 0.27601(10) 0.0306(7) Uani 1 1 d . A 1
O2 O 0.5113(2) 0.30699(13) 0.38234(10) 0.0319(7) Uani 1 1 d . A 1
N1 N 0.2848(3) 0.26537(15) 0.33158(12) 0.0237(8) Uani 1 1 d . A 1
N2 N 0.3226(3) 0.41300(15) 0.34468(12) 0.0245(8) Uani 1 1 d . A 1
C1 C 0.1473(4) 0.3466(2) 0.36502(17) 0.0264(11) Uani 1 1 d . A 1
H1A H 0.079(4) 0.360(2) 0.3635(15) 0.036(13) Uiso 1 1 d . B 1
H1B H 0.172(3) 0.3310(18) 0.3950(15) 0.023(11) Uiso 1 1 d . C 1
C2 C 0.0794(3) 0.22165(19) 0.34188(15) 0.0268(10) Uani 1 1 d . A 1
C3 C 0.0163(4) 0.2278(2) 0.37476(17) 0.0403(13) Uani 1 1 d . A 1
H3 H 0.0136 0.2665 0.39 0.048 Uiso 1 1 calc R A 1
C4 C -0.0432(4) 0.1776(2) 0.38552(19) 0.0492(14) Uani 1 1 d . A 1
H4 H -0.0865 0.1819 0.408 0.059 Uiso 1 1 calc R A 1
C5 C -0.0391(4) 0.1217(2) 0.36356(18) 0.0447(13) Uani 1 1 d . A 1
H5 H -0.0789 0.0873 0.3713 0.054 Uiso 1 1 calc R A 1
C6 C 0.0226(4) 0.1151(2) 0.33031(18) 0.0419(13) Uani 1 1 d . A 1
H6 H 0.0246 0.0766 0.3149 0.05 Uiso 1 1 calc R A 1
C7 C 0.0813(4) 0.1649(2) 0.31966(16) 0.0342(11) Uani 1 1 d . A 1
H7 H 0.1237 0.1605 0.2968 0.041 Uiso 1 1 calc R A 1
C8 C 0.0951(3) 0.30648(19) 0.26946(15) 0.0284(11) Uani 1 1 d . A 1
C9 C 0.1544(4) 0.3236(2) 0.23650(15) 0.0321(11) Uani 1 1 d . A 1
H9 H 0.2305 0.3221 0.2437 0.039 Uiso 1 1 calc R A 1
C10 C 0.1027(4) 0.3426(2) 0.19360(18) 0.0460(14) Uani 1 1 d . A 1
H10 H 0.1434 0.3544 0.1714 0.055 Uiso 1 1 calc R A 1
C11 C -0.0073(5) 0.3446(3) 0.18281(19) 0.0553(16) Uani 1 1 d . A 1
H11 H -0.0424 0.3577 0.1531 0.066 Uiso 1 1 calc R A 1
C12 C -0.0668(4) 0.3275(3) 0.2149(2) 0.0549(16) Uani 1 1 d . A 1
H12 H -0.1429 0.3294 0.2073 0.066 Uiso 1 1 calc R A 1
C13 C -0.0166(4) 0.3076(2) 0.25823(18) 0.0427(13) Uani 1 1 d . A 1
H13 H -0.0579 0.2948 0.28 0.051 Uiso 1 1 calc R A 1
C14 C 0.1248(4) 0.4779(2) 0.33799(15) 0.0282(11) Uani 1 1 d . A 1
C15 C 0.1486(4) 0.5412(2) 0.34606(17) 0.0376(12) Uani 1 1 d . A 1
H15 H 0.213 0.5532 0.3661 0.045 Uiso 1 1 calc R A 1
C16 C 0.0780(5) 0.5856(2) 0.32473(19) 0.0509(15) Uani 1 1 d . A 1
H16 H 0.0932 0.6283 0.331 0.061 Uiso 1 1 calc R A 1
C17 C -0.0139(5) 0.5690(3) 0.2946(2) 0.0622(17) Uani 1 1 d . A 1
H17 H -0.0616 0.6001 0.2799 0.075 Uiso 1 1 calc R A 1
C18 C -0.0368(4) 0.5074(3) 0.2857(2) 0.0585(16) Uani 1 1 d . A 1
H18 H -0.1002 0.4959 0.2647 0.07 Uiso 1 1 calc R A 1
C19 C 0.0321(4) 0.4619(2) 0.30735(17) 0.0408(13) Uani 1 1 d . A 1
H19 H 0.0157 0.4194 0.3011 0.049 Uiso 1 1 calc R A 1
C20 C 0.2360(3) 0.4375(2) 0.42708(14) 0.0268(10) Uani 1 1 d . A 1
C21 C 0.1743(4) 0.4804(2) 0.44545(16) 0.0338(11) Uani 1 1 d . A 1
H21 H 0.1234 0.5053 0.4256 0.041 Uiso 1 1 calc R A 1
C22 C 0.1869(4) 0.4869(2) 0.49280(18) 0.0456(14) Uani 1 1 d . A 1
H22 H 0.1441 0.516 0.5052 0.055 Uiso 1 1 calc R A 1
C23 C 0.2604(5) 0.4518(3) 0.52140(18) 0.0534(15) Uani 1 1 d . A 1
H23 H 0.2686 0.4567 0.5537 0.064 Uiso 1 1 calc R A 1
C24 C 0.3237(4) 0.4089(3) 0.50387(18) 0.0525(15) Uani 1 1 d . A 1
H24 H 0.3748 0.3845 0.524 0.063 Uiso 1 1 calc R A 1
C25 C 0.3113(4) 0.4020(2) 0.45680(16) 0.0380(12) Uani 1 1 d . A 1
H25 H 0.3544 0.3729 0.4446 0.046 Uiso 1 1 calc R A 1
C26 C 0.3212(3) 0.20224(19) 0.34015(15) 0.0255(10) Uani 1 1 d . A 1
C27 C 0.3357(4) 0.1767(2) 0.38441(15) 0.0310(11) Uani 1 1 d . A 1
C28 C 0.3686(4) 0.1151(2) 0.39072(18) 0.0388(13) Uani 1 1 d . A 1
H28 H 0.3764 0.0974 0.4205 0.047 Uiso 1 1 calc R A 1
C29 C 0.3905(4) 0.0787(2) 0.35518(18) 0.0408(13) Uani 1 1 d . A 1
C30 C 0.3796(4) 0.1056(2) 0.31202(18) 0.0377(12) Uani 1 1 d . A 1
H30 H 0.3957 0.0815 0.2874 0.045 Uiso 1 1 calc R A 1
C31 C 0.3457(4) 0.1668(2) 0.30383(16) 0.0314(11) Uani 1 1 d . A 1
C32 C 0.3154(4) 0.2146(2) 0.42422(16) 0.0394(12) Uani 1 1 d . A 1
H32A H 0.2381 0.2208 0.4215 0.059 Uiso 1 1 calc R A 1
H32B H 0.3509 0.255 0.4242 0.059 Uiso 1 1 calc R A 1
H32C H 0.3441 0.1928 0.453 0.059 Uiso 1 1 calc R A 1
C33 C 0.4267(5) 0.0120(2) 0.3635(2) 0.0603(17) Uani 1 1 d . A 1
H33A H 0.4796 0.0093 0.3922 0.09 Uiso 1 1 calc R A 1
H33B H 0.4591 -0.0023 0.338 0.09 Uiso 1 1 calc R A 1
H33C H 0.3648 -0.0142 0.3656 0.09 Uiso 1 1 calc R A 1
C34 C 0.3318(4) 0.1931(2) 0.25635(16) 0.0398(12) Uani 1 1 d . A 1
H34A H 0.357 0.1629 0.2362 0.06 Uiso 1 1 calc R A 1
H34B H 0.3737 0.2315 0.2571 0.06 Uiso 1 1 calc R A 1
H34C H 0.2558 0.2022 0.2447 0.06 Uiso 1 1 calc R A 1
C35 C 0.3734(3) 0.47099(18) 0.33544(15) 0.0244(10) Uani 1 1 d . A 1
C36 C 0.4557(3) 0.49754(19) 0.36833(14) 0.0250(10) Uani 1 1 d . A 1
C37 C 0.4982(4) 0.5549(2) 0.35874(16) 0.0312(11) Uani 1 1 d . A 1
H37 H 0.5549 0.5725 0.3806 0.037 Uiso 1 1 calc R A 1
C38 C 0.4601(4) 0.5869(2) 0.31827(16) 0.0323(11) Uani 1 1 d . A 1
C39 C 0.3831(3) 0.5584(2) 0.28546(15) 0.0301(11) Uani 1 1 d . A 1
H39 H 0.3582 0.5791 0.2572 0.036 Uiso 1 1 calc R A 1
C40 C 0.3407(3) 0.50042(19) 0.29238(15) 0.0250(10) Uani 1 1 d . A 1
C41 C 0.5014(4) 0.4661(2) 0.41303(16) 0.0354(12) Uani 1 1 d . A 1
H41A H 0.579 0.4733 0.4208 0.053 Uiso 1 1 calc R A 1
H41B H 0.4873 0.4214 0.4102 0.053 Uiso 1 1 calc R A 1
H41C H 0.4676 0.4832 0.4373 0.053 Uiso 1 1 calc R A 1
C42 C 0.5028(4) 0.6511(2) 0.31034(18) 0.0433(13) Uani 1 1 d . A 1
H42A H 0.5244 0.6522 0.2805 0.065 Uiso 1 1 calc R A 1
H42B H 0.5649 0.6605 0.3346 0.065 Uiso 1 1 calc R A 1
H42C H 0.4466 0.6821 0.3109 0.065 Uiso 1 1 calc R A 1
C43 C 0.2653(4) 0.4697(2) 0.25364(15) 0.0317(11) Uani 1 1 d . A 1
H43A H 0.1934 0.4678 0.2609 0.048 Uiso 1 1 calc R A 1
H43B H 0.2906 0.4275 0.2493 0.048 Uiso 1 1 calc R A 1
H43C H 0.2627 0.4937 0.2254 0.048 Uiso 1 1 calc R A 1
C44 C 0.5816(4) 0.4176(2) 0.22749(15) 0.0301(11) Uani 1 1 d . A 1
C45 C 0.6354(4) 0.4237(2) 0.19114(17) 0.0410(13) Uani 1 1 d . A 1
H45 H 0.6303 0.3911 0.1692 0.049 Uiso 1 1 calc R A 1
C46 C 0.6959(4) 0.4756(2) 0.18606(19) 0.0456(14) Uani 1 1 d . A 1
H46 H 0.7313 0.4784 0.1608 0.055 Uiso 1 1 calc R A 1
C47 C 0.7052(4) 0.5235(2) 0.21744(18) 0.0398(13) Uani 1 1 d . A 1
H47 H 0.7463 0.5593 0.2138 0.048 Uiso 1 1 calc R A 1
C48 C 0.6540(4) 0.5186(2) 0.25415(18) 0.0381(12) Uani 1 1 d . A 1
H48 H 0.6605 0.551 0.2763 0.046 Uiso 1 1 calc R A 1
C49 C 0.5930(4) 0.4663(2) 0.25874(16) 0.0325(11) Uani 1 1 d . A 1
H49 H 0.5579 0.4638 0.2841 0.039 Uiso 1 1 calc R A 1
C50 C 0.5963(4) 0.2793(2) 0.23686(16) 0.0324(11) Uani 1 1 d . A 1
C51 C 0.6307(4) 0.2530(2) 0.19948(19) 0.0462(13) Uani 1 1 d . A 1
H51 H 0.5984 0.2654 0.1692 0.055 Uiso 1 1 calc R A 1
C52 C 0.7128(5) 0.2084(3) 0.2061(2) 0.0612(17) Uani 1 1 d . A 1
H52 H 0.7357 0.191 0.1802 0.073 Uiso 1 1 calc R A 1
C53 C 0.7601(5) 0.1897(3) 0.2490(3) 0.0608(17) Uani 1 1 d . A 1
H53 H 0.8164 0.16 0.2531 0.073 Uiso 1 1 calc R A 1
C54 C 0.7265(5) 0.2139(3) 0.2864(2) 0.0588(16) Uani 1 1 d . A 1
H54 H 0.7587 0.2007 0.3164 0.071 Uiso 1 1 calc R A 1
C55 C 0.6445(4) 0.2581(2) 0.28010(19) 0.0466(14) Uani 1 1 d . A 1
H55 H 0.6211 0.2742 0.3062 0.056 Uiso 1 1 calc R A 1
C56 C 0.4029(4) 0.3405(2) 0.17608(15) 0.0340(12) Uani 1 1 d . A 1
C57 C 0.3653(4) 0.3930(2) 0.15067(17) 0.0420(13) Uani 1 1 d . A 1
H57 H 0.3888 0.4328 0.1624 0.05 Uiso 1 1 calc R A 1
C58 C 0.2940(5) 0.3890(3) 0.10833(19) 0.0567(16) Uani 1 1 d . A 1
H58 H 0.2702 0.4256 0.0915 0.068 Uiso 1 1 calc R A 1
C59 C 0.2592(5) 0.3319(3) 0.0916(2) 0.0632(17) Uani 1 1 d . A 1
H59 H 0.2107 0.3288 0.063 0.076 Uiso 1 1 calc R A 1
C60 C 0.2932(5) 0.2790(3) 0.1157(2) 0.0626(17) Uani 1 1 d . A 1
H60 H 0.2682 0.2395 0.104 0.075 Uiso 1 1 calc R A 1
C61 C 0.3644(4) 0.2839(2) 0.15715(17) 0.0477(14) Uani 1 1 d . A 1
H61 H 0.3881 0.2469 0.1734 0.057 Uiso 1 1 calc R A 1
C62 C 0.6646(3) 0.2120(2) 0.42085(15) 0.0282(11) Uani 1 1 d . A 1
C63 C 0.7405(4) 0.1889(2) 0.45759(17) 0.0370(12) Uani 1 1 d . A 1
H63 H 0.7659 0.215 0.4832 0.044 Uiso 1 1 calc R A 1
C64 C 0.7797(4) 0.1283(2) 0.45765(19) 0.0452(14) Uani 1 1 d . A 1
H64 H 0.8318 0.1137 0.4828 0.054 Uiso 1 1 calc R A 1
C65 C 0.7424(5) 0.0899(2) 0.4209(2) 0.0513(15) Uani 1 1 d . A 1
H65 H 0.7689 0.0487 0.4206 0.062 Uiso 1 1 calc R A 1
C66 C 0.6673(4) 0.1111(2) 0.3849(2) 0.0474(14) Uani 1 1 d . A 1
H66 H 0.642 0.0844 0.3597 0.057 Uiso 1 1 calc R A 1
C67 C 0.6276(4) 0.1710(2) 0.38485(17) 0.0369(12) Uani 1 1 d . A 1
H67 H 0.574 0.1844 0.3598 0.044 Uiso 1 1 calc R A 1
C68 C 0.7308(3) 0.3467(2) 0.40898(15) 0.0300(11) Uani 1 1 d . A 1
C69 C 0.7147(4) 0.3882(2) 0.37242(18) 0.0464(14) Uani 1 1 d . A 1
H69 H 0.6472 0.389 0.3519 0.056 Uiso 1 1 calc R A 1
C70 C 0.7954(5) 0.4288(3) 0.3652(2) 0.0591(16) Uani 1 1 d . A 1
H70 H 0.7831 0.4566 0.3399 0.071 Uiso 1 1 calc R A 1
C71 C 0.8934(4) 0.4280(3) 0.3951(2) 0.0511(15) Uani 1 1 d . A 1
H71 H 0.9481 0.4563 0.391 0.061 Uiso 1 1 calc R A 1
C72 C 0.9112(4) 0.3867(2) 0.43045(19) 0.0451(13) Uani 1 1 d . A 1
H72 H 0.9793 0.3853 0.4505 0.054 Uiso 1 1 calc R A 1
C73 C 0.8312(4) 0.3468(2) 0.43735(18) 0.0406(13) Uani 1 1 d . A 1
H73 H 0.8452 0.3185 0.4623 0.049 Uiso 1 1 calc R A 1
C74 C 0.6021(4) 0.3117(2) 0.48010(15) 0.0302(11) Uani 1 1 d . A 1
C75 C 0.6351(4) 0.3672(2) 0.50332(16) 0.0398(12) Uani 1 1 d . A 1
H75 H 0.6665 0.3987 0.4879 0.048 Uiso 1 1 calc R A 1
C76 C 0.6234(4) 0.3774(3) 0.54806(18) 0.0494(15) Uani 1 1 d . A 1
H76 H 0.6459 0.4157 0.5627 0.059 Uiso 1 1 calc R A 1
C77 C 0.5792(5) 0.3323(3) 0.57144(19) 0.0527(15) Uani 1 1 d . A 1
H77 H 0.573 0.3389 0.6024 0.063 Uiso 1 1 calc R A 1
C78 C 0.5441(4) 0.2775(3) 0.54981(18) 0.0511(15) Uani 1 1 d . A 1
H78 H 0.5121 0.2466 0.5656 0.061 Uiso 1 1 calc R A 1
C79 C 0.5556(4) 0.2675(2) 0.50482(16) 0.0386(12) Uani 1 1 d . A 1
H79 H 0.5312 0.2294 0.4903 0.046 Uiso 1 1 calc R A 1
C80 C 0.0701(10) 0.0265(6) 0.4789(4) 0.141(4) Uiso 1 1 d . D 2
C81 C 0.0689(11) 0.0462(6) 0.5238(5) 0.176(5) Uiso 1 1 d . . 2
C82 C 0.0072(11) -0.0162(6) 0.4547(4) 0.152(4) Uiso 1 1 d . . 2
C83 C 0.151(2) 0.0515(13) 0.4516(9) 0.177(10) Uiso 0.5 1 d P D 2
C84 C 0.3838(14) 0.0299(8) 0.5195(6) 0.106(5) Uiso 0.5 1 d P . 2
C85 C 0.4591(8) 0.0889(4) 0.5282(3) 0.113(3) Uiso 1 1 d . . 2
C86 C 0.5519(11) 0.0755(6) 0.5082(4) 0.070(4) Uiso 0.5 1 d P . 2
C87 C 0.5793(6) 0.0223(4) 0.4932(3) 0.089(2) Uiso 1 1 d . . 2
C88 C 0.5065(12) -0.0321(7) 0.4867(5) 0.079(4) Uiso 0.5 1 d P . 2
C89 C 0.1791(12) 0.3118(7) 0.5764(4) 0.205(6) Uiso 1 1 d D E 2
C90 C 0.2423(16) 0.2639(11) 0.5617(7) 0.205(12) Uiso 0.5 1 d PD E 2
C91 C 0.188(2) 0.2162(11) 0.5349(8) 0.437(17) Uiso 1 1 d D E 2
C92 C 0.073(2) 0.2128(12) 0.5239(10) 0.267(17) Uiso 0.5 1 d PD E 2
C93 C 0.0164(13) 0.2542(7) 0.5494(6) 0.226(7) Uiso 1 1 d D E 2
C94 C 0.0668(10) 0.3125(6) 0.5596(5) 0.082(4) Uiso 0.5 1 d PD E 2
C95 C 0.0039(13) 0.3640(7) 0.5712(5) 0.199(6) Uiso 1 1 d D E 2
C96 C -0.0447(15) 0.3058(10) 0.5579(11) 0.237(14) Uiso 0.5 1 d PD E 2
C97 C 0.1154(16) 0.3627(10) 0.5884(10) 0.250(15) Uiso 0.5 1 d PD E 2
C98 C 0.1274(13) 0.2652(11) 0.5461(13) 0.74(10) Uiso 0.5 1 d PD E 2

loop_
_atom_site_aniso_label
_atom_site_aniso_U_11
_atom_site_aniso_U_22
_atom_site_aniso_U_33
_atom_site_aniso_U_23
_atom_site_aniso_U_13
_atom_site_aniso_U_12
Zn 0.0195(3) 0.0214(3) 0.0260(3) 0.0001(2) 0.0045(2) -0.0003(2)
P1 0.0237(7) 0.0235(6) 0.0296(7) -0.0022(5) 0.0068(5) -0.0045(5)
P2 0.0214(6) 0.0216(6) 0.0303(6) -0.0013(5) 0.0058(5) 0.0001(5)
Si1 0.0284(7) 0.0266(7) 0.0281(7) 0.0003(6) 0.0084(6) -0.0001(5)
Si2 0.0241(7) 0.0273(7) 0.0281(7) 0.0010(6) 0.0027(5) -0.0002(5)
O1 0.0333(18) 0.0298(17) 0.0316(17) 0.0032(14) 0.0131(15) 0.0011(14)
O2 0.0263(18) 0.0300(17) 0.0362(18) 0.0036(14) -0.0021(14) -0.0001(14)
N1 0.020(2) 0.0205(19) 0.031(2) -0.0002(16) 0.0043(16) -0.0023(15)
N2 0.025(2) 0.0194(19) 0.030(2) 0.0013(16) 0.0073(17) -0.0037(15)
C1 0.022(3) 0.026(3) 0.034(3) 0.000(2) 0.011(2) 0.002(2)
C2 0.022(2) 0.029(3) 0.032(3) -0.001(2) 0.009(2) -0.004(2)
C3 0.039(3) 0.035(3) 0.050(3) -0.009(2) 0.017(3) -0.011(2)
C4 0.046(3) 0.057(4) 0.053(3) -0.009(3) 0.029(3) -0.019(3)
C5 0.041(3) 0.038(3) 0.057(3) 0.005(3) 0.014(3) -0.016(2)
C6 0.038(3) 0.032(3) 0.054(3) -0.003(2) 0.008(3) -0.012(2)
C7 0.030(3) 0.034(3) 0.041(3) -0.003(2) 0.011(2) -0.004(2)
C8 0.026(3) 0.021(2) 0.036(3) -0.002(2) 0.000(2) -0.0051(19)
C9 0.032(3) 0.027(3) 0.036(3) 0.001(2) 0.005(2) -0.001(2)
C10 0.051(4) 0.046(3) 0.040(3) 0.009(3) 0.004(3) -0.007(3)
C11 0.061(4) 0.055(4) 0.042(3) 0.011(3) -0.009(3) -0.007(3)
C12 0.034(3) 0.056(4) 0.065(4) 0.004(3) -0.013(3) -0.002(3)
C13 0.031(3) 0.044(3) 0.050(3) 0.004(3) 0.000(3) -0.003(2)
C14 0.027(3) 0.028(3) 0.033(3) 0.002(2) 0.012(2) 0.005(2)
C15 0.037(3) 0.035(3) 0.044(3) 0.004(2) 0.015(2) 0.003(2)
C16 0.066(4) 0.035(3) 0.059(4) 0.017(3) 0.030(3) 0.018(3)
C17 0.052(4) 0.069(5) 0.071(4) 0.029(4) 0.026(3) 0.031(3)
C18 0.033(3) 0.073(4) 0.068(4) 0.012(3) 0.004(3) 0.018(3)
C19 0.028(3) 0.048(3) 0.046(3) 0.002(3) 0.006(2) 0.007(2)
C20 0.024(2) 0.029(2) 0.028(2) -0.004(2) 0.005(2) -0.003(2)
C21 0.035(3) 0.032(3) 0.035(3) -0.005(2) 0.011(2) -0.005(2)
C22 0.051(4) 0.047(3) 0.043(3) -0.015(3) 0.019(3) -0.007(3)
C23 0.054(4) 0.075(4) 0.031(3) -0.008(3) 0.007(3) -0.022(3)
C24 0.043(3) 0.073(4) 0.039(3) 0.004(3) 0.001(3) -0.002(3)
C25 0.038(3) 0.044(3) 0.033(3) 0.000(2) 0.009(2) 0.002(2)
C26 0.019(2) 0.021(2) 0.036(3) 0.000(2) 0.003(2) -0.0032(19)
C27 0.026(3) 0.035(3) 0.031(3) 0.002(2) 0.004(2) -0.009(2)
C28 0.037(3) 0.033(3) 0.043(3) 0.012(3) 0.000(2) -0.008(2)
C29 0.042(3) 0.020(3) 0.055(3) 0.002(3) -0.003(3) -0.001(2)
C30 0.036(3) 0.025(3) 0.051(3) -0.006(2) 0.005(2) -0.001(2)
C31 0.028(3) 0.026(3) 0.038(3) -0.003(2) 0.003(2) -0.005(2)
C32 0.042(3) 0.042(3) 0.033(3) 0.008(2) 0.004(2) -0.001(2)
C33 0.065(4) 0.028(3) 0.080(4) 0.006(3) -0.005(3) 0.003(3)
C34 0.054(3) 0.030(3) 0.038(3) -0.002(2) 0.016(3) 0.001(2)
C35 0.024(3) 0.019(2) 0.033(3) -0.003(2) 0.012(2) 0.0037(19)
C36 0.023(2) 0.025(2) 0.028(2) -0.004(2) 0.007(2) 0.001(2)
C37 0.024(3) 0.029(3) 0.040(3) -0.004(2) 0.006(2) -0.005(2)
C38 0.034(3) 0.027(3) 0.040(3) 0.001(2) 0.017(2) -0.002(2)
C39 0.029(3) 0.030(3) 0.031(3) 0.003(2) 0.007(2) 0.001(2)
C40 0.023(2) 0.024(2) 0.030(3) -0.001(2) 0.009(2) 0.0032(19)
C41 0.029(3) 0.035(3) 0.039(3) -0.002(2) -0.001(2) -0.002(2)
C42 0.052(3) 0.033(3) 0.048(3) 0.002(2) 0.016(3) -0.013(2)
C43 0.035(3) 0.027(2) 0.032(3) 0.001(2) 0.005(2) 0.000(2)
C44 0.027(3) 0.027(3) 0.036(3) 0.005(2) 0.006(2) 0.004(2)
C45 0.044(3) 0.039(3) 0.044(3) 0.001(2) 0.017(3) -0.007(2)
C46 0.035(3) 0.052(3) 0.054(3) 0.011(3) 0.019(3) -0.003(3)
C47 0.023(3) 0.033(3) 0.062(4) 0.013(3) 0.006(3) -0.003(2)
C48 0.032(3) 0.031(3) 0.049(3) 0.000(2) 0.002(3) 0.000(2)
C49 0.026(3) 0.033(3) 0.038(3) 0.004(2) 0.006(2) 0.003(2)
C50 0.031(3) 0.028(3) 0.043(3) 0.004(2) 0.017(2) -0.003(2)
C51 0.047(3) 0.046(3) 0.050(3) -0.007(3) 0.020(3) 0.002(3)
C52 0.059(4) 0.046(4) 0.091(5) -0.013(4) 0.043(4) 0.009(3)
C53 0.048(4) 0.035(3) 0.107(5) 0.017(4) 0.035(4) 0.014(3)
C54 0.049(4) 0.055(4) 0.076(4) 0.019(3) 0.022(3) 0.016(3)
C55 0.043(3) 0.043(3) 0.057(4) 0.008(3) 0.018(3) 0.012(3)
C56 0.030(3) 0.042(3) 0.031(3) 0.001(2) 0.009(2) -0.003(2)
C57 0.042(3) 0.044(3) 0.040(3) 0.003(3) 0.007(3) 0.003(2)
C58 0.050(4) 0.076(4) 0.042(3) 0.016(3) 0.005(3) 0.007(3)
C59 0.048(4) 0.101(5) 0.037(3) -0.007(4) 0.000(3) -0.012(4)
C60 0.071(4) 0.065(4) 0.045(4) -0.013(3) -0.005(3) -0.015(3)
C61 0.053(4) 0.046(3) 0.040(3) -0.001(3) 0.000(3) -0.008(3)
C62 0.023(3) 0.030(3) 0.033(3) 0.003(2) 0.010(2) -0.001(2)
C63 0.031(3) 0.045(3) 0.038(3) 0.009(2) 0.012(2) 0.004(2)
C64 0.038(3) 0.047(3) 0.056(4) 0.019(3) 0.021(3) 0.016(3)
C65 0.052(4) 0.031(3) 0.083(4) 0.016(3) 0.042(3) 0.012(3)
C66 0.051(4) 0.030(3) 0.068(4) -0.006(3) 0.030(3) -0.004(3)
C67 0.030(3) 0.038(3) 0.045(3) 0.001(3) 0.012(2) 0.000(2)
C68 0.024(3) 0.034(3) 0.033(3) -0.001(2) 0.006(2) -0.002(2)
C69 0.032(3) 0.053(3) 0.052(3) 0.014(3) 0.004(3) -0.002(3)
C70 0.050(4) 0.068(4) 0.060(4) 0.025(3) 0.011(3) -0.017(3)
C71 0.039(3) 0.057(4) 0.063(4) -0.004(3) 0.022(3) -0.015(3)
C72 0.026(3) 0.059(4) 0.051(3) -0.007(3) 0.008(2) -0.008(3)
C73 0.030(3) 0.044(3) 0.047(3) 0.004(3) 0.007(2) -0.004(2)
C74 0.026(3) 0.035(3) 0.029(3) 0.001(2) 0.004(2) 0.003(2)
C75 0.038(3) 0.041(3) 0.037(3) -0.002(3) 0.000(2) 0.005(2)
C76 0.055(4) 0.051(3) 0.038(3) -0.015(3) -0.001(3) 0.014(3)
C77 0.060(4) 0.063(4) 0.036(3) 0.000(3) 0.011(3) 0.024(3)
C78 0.057(4) 0.058(4) 0.043(3) 0.011(3) 0.021(3) 0.012(3)
C79 0.038(3) 0.043(3) 0.035(3) -0.002(2) 0.008(2) 0.002(2)

loop_
_atom_type_symbol
_atom_type_description
_atom_type_scat_dispersion_real
_atom_type_scat_dispersion_imag
_atom_type_scat_source
C C 0.0033 0.0016 'International Tables Vol C Tables 4.2.6.8 and 6.1.1.4'
H H 0 0 'International Tables Vol C Tables 4.2.6.8 and 6.1.1.4'
N N 0.0061 0.0033 'International Tables Vol C Tables 4.2.6.8 and 6.1.1.4'
O O 0.0106 0.006 'International Tables Vol C Tables 4.2.6.8 and 6.1.1.4'
P P 0.1023 0.0942 'International Tables Vol C Tables 4.2.6.8 and 6.1.1.4'
Si Si 0.0817 0.0704 'International Tables Vol C Tables 4.2.6.8 and 6.1.1.4'
Zn Zn 0.2839 1.4301 'International Tables Vol C Tables 4.2.6.8 and 6.1.1.4'

loop_
_geom_angle_atom_site_label_1
_geom_angle_atom_site_label_2
_geom_angle_atom_site_label_3
_geom_angle
_geom_angle_site_symmetry_1
_geom_angle_site_symmetry_3
_geom_angle_publ_flag
O2 Zn O1 117.68(13) . . ?
O2 Zn N1 103.60(13) . . ?
O1 Zn N1 115.71(13) . . ?
O2 Zn N2 114.60(13) . . ?
O1 Zn N2 102.42(13) . . ?
N1 Zn N2 102.13(13) . . ?
N1 P1 C2 113.89(19) . . ?
N1 P1 C8 115.5(2) . . ?
C2 P1 C8 104.8(2) . . ?
N1 P1 C1 109.8(2) . . ?
C2 P1 C1 104.8(2) . . ?
C8 P1 C1 107.3(2) . . ?
N2 P2 C14 113.96(19) . . ?
N2 P2 C1 111.0(2) . . ?
C14 P2 C1 108.6(2) . . ?
N2 P2 C20 117.48(19) . . ?
C14 P2 C20 105.3(2) . . ?
C1 P2 C20 99.3(2) . . ?
O1 Si1 C50 112.04(18) . . ?
O1 Si1 C44 112.97(19) . . ?
C50 Si1 C44 105.1(2) . . ?
O1 Si1 C56 113.95(19) . . ?
C50 Si1 C56 107.8(2) . . ?
C44 Si1 C56 104.3(2) . . ?
O2 Si2 C74 113.92(19) . . ?
O2 Si2 C62 113.02(18) . . ?
C74 Si2 C62 104.3(2) . . ?
O2 Si2 C68 111.47(18) . . ?
C74 Si2 C68 105.7(2) . . ?
C62 Si2 C68 107.8(2) . . ?
Si1 O1 Zn 163.03(19) . . ?
Si2 O2 Zn 168.5(2) . . ?
C26 N1 P1 121.4(3) . . ?
C26 N1 Zn 116.4(3) . . ?
P1 N1 Zn 121.92(18) . . ?
C35 N2 P2 115.4(3) . . ?
C35 N2 Zn 116.0(2) . . ?
P2 N2 Zn 128.39(19) . . ?
P2 C1 P1 123.7(3) . . ?
C3 C2 C7 119.0(4) . . ?
C3 C2 P1 123.6(3) . . ?
C7 C2 P1 117.4(3) . . ?
C2 C3 C4 120.1(5) . . ?
C5 C4 C3 120.0(5) . . ?
C4 C5 C6 120.4(5) . . ?
C7 C6 C5 119.5(5) . . ?
C6 C7 C2 120.9(5) . . ?
C13 C8 C9 119.4(4) . . ?
C13 C8 P1 119.8(4) . . ?
C9 C8 P1 120.8(3) . . ?
C10 C9 C8 120.2(5) . . ?
C11 C10 C9 120.3(5) . . ?
C10 C11 C12 120.2(5) . . ?
C11 C12 C13 120.6(5) . . ?
C12 C13 C8 119.3(5) . . ?
C19 C14 C15 118.7(4) . . ?
C19 C14 P2 121.8(3) . . ?
C15 C14 P2 119.4(4) . . ?
C16 C15 C14 119.7(5) . . ?
C17 C16 C15 120.9(5) . . ?
C18 C17 C16 119.8(5) . . ?
C17 C18 C19 120.2(6) . . ?
C14 C19 C18 120.6(5) . . ?
C21 C20 C25 119.0(4) . . ?
C21 C20 P2 123.7(3) . . ?
C25 C20 P2 117.1(3) . . ?
C20 C21 C22 120.1(5) . . ?
C23 C22 C21 120.3(5) . . ?
C22 C23 C24 120.7(5) . . ?
C25 C24 C23 119.3(5) . . ?
C24 C25 C20 120.6(5) . . ?
C27 C26 C31 119.9(4) . . ?
C27 C26 N1 120.9(4) . . ?
C31 C26 N1 119.2(4) . . ?
C28 C27 C26 118.7(4) . . ?
C28 C27 C32 120.4(4) . . ?
C26 C27 C32 120.9(4) . . ?
C29 C28 C27 122.4(4) . . ?
C28 C29 C30 117.9(4) . . ?
C28 C29 C33 120.8(5) . . ?
C30 C29 C33 121.2(5) . . ?
C29 C30 C31 121.8(5) . . ?
C30 C31 C26 119.1(4) . . ?
C30 C31 C34 119.8(4) . . ?
C26 C31 C34 121.0(4) . . ?
C36 C35 C40 119.5(4) . . ?
C36 C35 N2 121.0(4) . . ?
C40 C35 N2 119.5(4) . . ?
C37 C36 C35 118.8(4) . . ?
C37 C36 C41 118.7(4) . . ?
C35 C36 C41 122.5(4) . . ?
C38 C37 C36 122.1(4) . . ?
C39 C38 C37 117.9(4) . . ?
C39 C38 C42 121.4(4) . . ?
C37 C38 C42 120.7(4) . . ?
C38 C39 C40 122.4(4) . . ?
C39 C40 C35 118.8(4) . . ?
C39 C40 C43 119.4(4) . . ?
C35 C40 C43 121.8(4) . . ?
C49 C44 C45 116.4(4) . . ?
C49 C44 Si1 123.0(4) . . ?
C45 C44 Si1 120.6(3) . . ?
C46 C45 C44 121.9(5) . . ?
C47 C46 C45 120.4(5) . . ?
C46 C47 C48 119.1(4) . . ?
C47 C48 C49 119.9(5) . . ?
C48 C49 C44 122.3(5) . . ?
C55 C50 C51 117.0(4) . . ?
C55 C50 Si1 118.1(4) . . ?
C51 C50 Si1 124.6(4) . . ?
C50 C51 C52 120.6(5) . . ?
C53 C52 C51 120.8(5) . . ?
C52 C53 C54 119.9(5) . . ?
C53 C54 C55 119.6(6) . . ?
C50 C55 C54 122.0(5) . . ?
C61 C56 C57 115.9(4) . . ?
C61 C56 Si1 122.3(4) . . ?
C57 C56 Si1 121.8(4) . . ?
C56 C57 C58 122.1(5) . . ?
C59 C58 C57 119.1(6) . . ?
C60 C59 C58 120.8(5) . . ?
C59 C60 C61 119.1(6) . . ?
C60 C61 C56 123.0(5) . . ?
C67 C62 C63 116.7(4) . . ?
C67 C62 Si2 121.6(3) . . ?
C63 C62 Si2 121.6(4) . . ?
C64 C63 C62 121.7(5) . . ?
C65 C64 C63 119.4(5) . . ?
C66 C65 C64 120.1(5) . . ?
C65 C66 C67 120.7(5) . . ?
C66 C67 C62 121.3(5) . . ?
C73 C68 C69 116.8(4) . . ?
C73 C68 Si2 123.0(4) . . ?
C69 C68 Si2 120.2(3) . . ?
C68 C69 C70 121.5(5) . . ?
C71 C70 C69 119.5(5) . . ?
C72 C71 C70 119.7(5) . . ?
C71 C72 C73 120.4(5) . . ?
C72 C73 C68 122.0(5) . . ?
C79 C74 C75 115.9(4) . . ?
C79 C74 Si2 120.4(4) . . ?
C75 C74 Si2 123.6(4) . . ?
C76 C75 C74 122.0(5) . . ?
C77 C76 C75 120.2(5) . . ?
C78 C77 C76 119.8(5) . . ?
C77 C78 C79 119.8(5) . . ?
C78 C79 C74 122.2(5) . . ?
C82 C80 C81 127.2(12) . . ?
C82 C80 C83 110.6(15) . . ?
C81 C80 C83 122.1(16) . . ?
C80 C81 C82 115.2(12) . 3_556 ?
C80 C82 C81 117.6(12) . 3_556 ?
C87 C84 C88 65.2(10) 3_656 3_656 ?
C87 C84 C85 120.1(14) 3_656 . ?
C88 C84 C85 55.0(9) 3_656 . ?
C88 C85 C86 50.7(8) 3_656 . ?
C88 C85 C84 57.5(9) 3_656 . ?
C86 C85 C84 106.7(10) . . ?
C88 C86 C87 65.1(10) 3_656 . ?
C88 C86 C85 62.5(10) 3_656 . ?
C87 C86 C85 127.6(12) . . ?
C86 C87 C84 174.4(13) . 3_656 ?
C86 C87 C88 54.7(8) . 3_656 ?
C84 C87 C88 128.8(12) 3_656 3_656 ?
C86 C87 C88 122.6(11) . . ?
C84 C87 C88 62.0(10) 3_656 . ?
C88 C87 C88 69.2(11) 3_656 . ?
C86 C88 C87 60.2(10) 3_656 3_656 ?
C86 C88 C85 66.8(10) 3_656 3_656 ?
C87 C88 C85 127.0(13) 3_656 3_656 ?
C86 C88 C84 131.9(15) 3_656 3_656 ?
C87 C88 C84 158.5(14) 3_656 3_656 ?
C85 C88 C84 67.6(11) 3_656 3_656 ?
C86 C88 C87 165.4(14) 3_656 . ?
C87 C88 C87 110.8(11) 3_656 . ?
C85 C88 C87 120.4(12) 3_656 . ?
C84 C88 C87 52.8(9) 3_656 . ?
C86 C88 C88 118.1(17) 3_656 3_656 ?
C87 C88 C88 59.0(10) 3_656 3_656 ?
C85 C88 C88 165.9(17) 3_656 3_656 ?
C84 C88 C88 103.2(15) 3_656 3_656 ?
C87 C88 C88 51.8(9) . 3_656 ?
C94 C89 C98 58.3(7) . . ?
C94 C89 C90 119.2(10) . . ?
C98 C89 C90 60.8(7) . . ?
C94 C89 C97 60.4(7) . . ?
C98 C89 C97 118.7(10) . . ?
C90 C89 C97 176.0(15) . . ?
C91 C90 C89 117.7(11) . . ?
C91 C90 C98 58.5(8) . . ?
C89 C90 C98 59.4(8) . . ?
C98 C91 C90 62.6(8) . . ?
C98 C91 C92 59.9(8) . . ?
C90 C91 C92 122.0(12) . . ?
C98 C92 C93 61.0(8) . . ?
C98 C92 C91 57.9(8) . . ?
C93 C92 C91 115.9(13) . . ?
C96 C93 C94 60.3(7) . . ?
C96 C93 C92 158(3) . . ?
C94 C93 C92 114.1(12) . . ?
C96 C93 C98 117.6(11) . . ?
C94 C93 C98 57.7(7) . . ?
C92 C93 C98 58.5(7) . . ?
C98 C94 C93 62.6(8) . . ?
C98 C94 C96 121.7(10) . . ?
C93 C94 C96 59.5(7) . . ?
C98 C94 C89 61.0(7) . . ?
C93 C94 C89 116.7(11) . . ?
C96 C94 C89 160.7(19) . . ?
C98 C94 C97 121.8(10) . . ?
C93 C94 C97 156.4(19) . . ?
C96 C94 C97 114.1(12) . . ?
C89 C94 C97 60.8(7) . . ?
C98 C94 C95 176(2) . . ?
C93 C94 C95 118.8(9) . . ?
C96 C94 C95 59.4(7) . . ?
C89 C94 C95 119.2(9) . . ?
C97 C94 C95 58.4(7) . . ?
C97 C95 C96 115.8(13) . . ?
C97 C95 C94 60.5(7) . . ?
C96 C95 C94 59.1(7) . . ?
C93 C96 C94 60.2(7) . . ?
C93 C96 C95 121.5(12) . . ?
C94 C96 C95 61.4(8) . . ?
C95 C97 C94 61.1(8) . . ?
C95 C97 C89 119.9(11) . . ?
C94 C97 C89 58.8(7) . . ?
C94 C98 C91 177(4) . . ?
C94 C98 C92 118.0(10) . . ?
C91 C98 C92 62.1(8) . . ?
C94 C98 C89 60.6(7) . . ?
C91 C98 C89 118.5(12) . . ?
C92 C98 C89 169(4) . . ?
C94 C98 C90 120.4(11) . . ?
C91 C98 C90 59.0(7) . . ?
C92 C98 C90 120.6(12) . . ?
C89 C98 C90 59.8(7) . . ?
C94 C98 C93 59.7(7) . . ?
C91 C98 C93 119.3(14) . . ?
C92 C98 C93 60.5(8) . . ?
C89 C98 C93 113.8(15) . . ?
C90 C98 C93 155(3) . . ?

loop_
_geom_bond_atom_site_label_1
_geom_bond_atom_site_label_2
_geom_bond_distance
_geom_bond_site_symmetry_2
_geom_bond_publ_flag
Zn O2 1.887(3) . ?
Zn O1 1.894(3) . ?
Zn N1 2.067(3) . ?
Zn N2 2.081(3) . ?
P1 N1 1.590(4) . ?
P1 C2 1.804(4) . ?
P1 C8 1.806(4) . ?
P1 C1 1.816(5) . ?
P2 N2 1.594(4) . ?
P2 C14 1.803(4) . ?
P2 C1 1.814(4) . ?
P2 C20 1.822(4) . ?
Si1 O1 1.584(3) . ?
Si1 C50 1.884(5) . ?
Si1 C44 1.887(5) . ?
Si1 C56 1.891(5) . ?
Si2 O2 1.581(3) . ?
Si2 C74 1.884(5) . ?
Si2 C62 1.891(4) . ?
Si2 C68 1.893(5) . ?
N1 C26 1.442(5) . ?
N2 C35 1.456(5) . ?
C2 C3 1.387(6) . ?
C2 C7 1.390(6) . ?
C3 C4 1.392(7) . ?
C4 C5 1.376(7) . ?
C5 C6 1.384(7) . ?
C6 C7 1.378(6) . ?
C8 C13 1.394(6) . ?
C8 C9 1.397(6) . ?
C9 C10 1.377(6) . ?
C10 C11 1.372(8) . ?
C11 C12 1.378(8) . ?
C12 C13 1.388(7) . ?
C14 C19 1.384(6) . ?
C14 C15 1.405(6) . ?
C15 C16 1.378(7) . ?
C16 C17 1.373(8) . ?
C17 C18 1.372(8) . ?
C18 C19 1.386(7) . ?
C20 C21 1.391(6) . ?
C20 C25 1.395(6) . ?
C21 C22 1.391(7) . ?
C22 C23 1.362(7) . ?
C23 C24 1.392(8) . ?
C24 C25 1.384(7) . ?
C26 C27 1.404(6) . ?
C26 C31 1.405(6) . ?
C27 C28 1.391(6) . ?
C27 C32 1.501(6) . ?
C28 C29 1.387(7) . ?
C29 C30 1.389(7) . ?
C29 C33 1.513(7) . ?
C30 C31 1.394(6) . ?
C31 C34 1.498(6) . ?
C35 C36 1.406(6) . ?
C35 C40 1.415(6) . ?
C36 C37 1.400(6) . ?
C36 C41 1.502(6) . ?
C37 C38 1.388(6) . ?
C38 C39 1.383(6) . ?
C38 C42 1.520(6) . ?
C39 C40 1.390(6) . ?
C40 C43 1.499(6) . ?
C44 C49 1.390(6) . ?
C44 C45 1.393(6) . ?
C45 C46 1.383(7) . ?
C46 C47 1.379(7) . ?
C47 C48 1.379(7) . ?
C48 C49 1.388(6) . ?
C50 C55 1.387(7) . ?
C50 C51 1.391(7) . ?
C51 C52 1.404(7) . ?
C52 C53 1.361(8) . ?
C53 C54 1.368(8) . ?
C54 C55 1.397(7) . ?
C56 C61 1.390(7) . ?
C56 C57 1.391(7) . ?
C57 C58 1.402(7) . ?
C58 C59 1.368(8) . ?
C59 C60 1.368(8) . ?
C60 C61 1.382(7) . ?
C62 C67 1.396(6) . ?
C62 C63 1.399(6) . ?
C63 C64 1.396(7) . ?
C64 C65 1.377(8) . ?
C65 C66 1.364(8) . ?
C66 C67 1.385(7) . ?
C68 C73 1.385(6) . ?
C68 C69 1.391(7) . ?
C69 C70 1.396(7) . ?
C70 C71 1.380(7) . ?
C71 C72 1.362(7) . ?
C72 C73 1.377(7) . ?
C74 C79 1.401(6) . ?
C74 C75 1.402(7) . ?
C75 C76 1.384(7) . ?
C76 C77 1.377(8) . ?
C77 C78 1.374(8) . ?
C78 C79 1.390(7) . ?
C80 C82 1.332(13) . ?
C80 C81 1.403(15) . ?
C80 C83 1.53(3) . ?
C81 C82 1.415(15) 3_556 ?
C82 C81 1.415(15) 3_556 ?
C84 C87 1.302(18) 3_656 ?
C84 C88 1.44(2) 3_656 ?
C84 C85 1.581(19) . ?
C85 C88 1.400(15) 3_656 ?
C85 C86 1.451(15) . ?
C86 C88 1.221(18) 3_656 ?
C86 C87 1.300(14) . ?
C87 C84 1.302(18) 3_656 ?
C87 C88 1.358(16) 3_656 ?
C87 C88 1.482(16) . ?
C88 C86 1.221(18) 3_656 ?
C88 C87 1.358(16) 3_656 ?
C88 C85 1.400(15) 3_656 ?
C88 C84 1.44(2) 3_656 ?
C88 C88 1.62(3) 3_656 ?
C89 C94 1.417(13) . ?
C89 C98 1.423(15) . ?
C89 C90 1.429(15) . ?
C89 C97 1.447(15) . ?
C90 C91 1.394(16) . ?
C90 C98 1.444(16) . ?
C91 C98 1.387(16) . ?
C91 C92 1.447(16) . ?
C92 C98 1.416(16) . ?
C92 C93 1.446(16) . ?
C93 C96 1.405(15) . ?
C93 C94 1.414(13) . ?
C93 C98 1.453(16) . ?
C94 C98 1.384(14) . ?
C94 C96 1.416(15) . ?
C94 C97 1.440(15) . ?
C94 C95 1.448(12) . ?
C95 C97 1.410(15) . ?
C95 C96 1.420(15) . ?
